data_7026394
loop_
_publ_author_name
'Bedford, Robin B.'
'Engelhart, Jens U.'
'Haddow, Mairi F.'
'Mitchell, Charlotte J.'
'Webster, Ruth L.'

_publ_section_title
;
 Solvent-free aromatic C-H functionalisation/halogenation reactions.
;
_journal_issue 43
_journal_name_full 'Dalton transactions (Cambridge, England : 2003)'
_journal_page_first 10464
_journal_page_last 10472
_journal_paper_doi 10.1039/c0dt00385a
_journal_volume 39
_journal_year 2010
_chemical_formula_moiety 'C9 H10 Br N O'
_chemical_formula_sum 'C9 H10 Br N O'
_chemical_formula_weight 228.09
_chemical_name_systematic
;
?
;
_space_group_IT_number 14
_symmetry_cell_setting monoclinic
_symmetry_space_group_name_Hall '-P 2ybc'
_symmetry_space_group_name_H-M 'P 1 21/c 1'
_atom_sites_solution_hydrogens geom
_atom_sites_solution_primary direct
_atom_sites_solution_secondary difmap
_audit_creation_method SHELXL-97
_cell_angle_alpha 90.00
_cell_angle_beta 100.0070(10)
_cell_angle_gamma 90.00
_cell_formula_units_Z 4
_cell_length_a 4.04010(10)
_cell_length_b 23.7100(5)
_cell_length_c 9.7444(2)
_cell_measurement_reflns_used 4512
_cell_measurement_temperature 100(2)
_cell_measurement_theta_max 32.25
_cell_measurement_theta_min 2.29
_cell_volume 919.22(4)
_computing_cell_refinement 'Bruker Apex II'
_computing_data_collection 'Bruker Apex II'
_computing_data_reduction 'Bruker SAINT'
_computing_molecular_graphics 'Bruker ShelXTL'
_computing_publication_material 'Bruker ShelXTL'
_computing_structure_refinement 'SHELXL-97 (Sheldrick, 2008)'
_computing_structure_solution 'SHELXS-97 (Sheldrick, 2008)'
_diffrn_ambient_temperature 100(2)
_diffrn_measured_fraction_theta_full 0.998
_diffrn_measured_fraction_theta_max 0.927
_diffrn_measurement_device_type 'Bruker Apex II Kappa with CCD area detector'
_diffrn_measurement_method 'phi and omega scans'
_diffrn_radiation_monochromator graphite
_diffrn_radiation_source 'fine-focus sealed tube'
_diffrn_radiation_type MoK\a
_diffrn_radiation_wavelength 0.71073
_diffrn_reflns_av_R_equivalents 0.0320
_diffrn_reflns_av_sigmaI/netI 0.0327
_diffrn_reflns_limit_h_max 5
_diffrn_reflns_limit_h_min -5
_diffrn_reflns_limit_k_max 35
_diffrn_reflns_limit_k_min -34
_diffrn_reflns_limit_l_max 14
_diffrn_reflns_limit_l_min -14
_diffrn_reflns_number 10973
_diffrn_reflns_theta_full 27.50
_diffrn_reflns_theta_max 32.94
_diffrn_reflns_theta_min 1.72
_exptl_absorpt_coefficient_mu 4.422
_exptl_absorpt_correction_T_max 0.7465
_exptl_absorpt_correction_T_min 0.3964
_exptl_absorpt_correction_type multi-scan
_exptl_absorpt_process_details 'SADABS V2008/1'
_exptl_crystal_colour colourless
_exptl_crystal_density_diffrn 1.648
_exptl_crystal_density_method 'not measured'
_exptl_crystal_description block
_exptl_crystal_F_000 456
_exptl_crystal_size_max 0.48
_exptl_crystal_size_mid 0.22
_exptl_crystal_size_min 0.12
_refine_diff_density_max 0.938
_refine_diff_density_min -0.738
_refine_diff_density_rms 0.089
_refine_ls_extinction_method none
_refine_ls_goodness_of_fit_ref 1.054
_refine_ls_hydrogen_treatment mixed
_refine_ls_matrix_type full
_refine_ls_number_parameters 114
_refine_ls_number_reflns 3192
_refine_ls_number_restraints 0
_refine_ls_restrained_S_all 1.054
_refine_ls_R_factor_all 0.0380
_refine_ls_R_factor_gt 0.0291
_refine_ls_shift/su_max 0.004
_refine_ls_shift/su_mean 0.000
_refine_ls_structure_factor_coef Fsqd
_refine_ls_weighting_details 'calc w=1/[\s^2^(Fo^2^)+(0.0321P)^2^+0.3614P] where P=(Fo^2^+2Fc^2^)/3'
_refine_ls_weighting_scheme calc
_refine_ls_wR_factor_gt 0.0665
_refine_ls_wR_factor_ref 0.0694
_reflns_number_gt 2733
_reflns_number_total 3192
_reflns_threshold_expression >2sigma(I)
_cod_data_source_file c0dt00385a.txt
_cod_data_source_block rw_0m
_cod_original_sg_symbol_H-M P21/c
_cod_database_code 7026394

loop_
_symmetry_equiv_pos_as_xyz
'x, y, z'
'-x, y+1/2, -z+1/2'
'-x, -y, -z'
'x, -y-1/2, z-1/2'

loop_
_atom_site_label
_atom_site_type_symbol
_atom_site_fract_x
_atom_site_fract_y
_atom_site_fract_z
_atom_site_U_iso_or_equiv
_atom_site_adp_type
_atom_site_occupancy
_atom_site_symmetry_multiplicity
_atom_site_calc_flag
_atom_site_refinement_flags
Br1 Br 0.34361(4) 0.519285(7) 0.777185(17) 0.02132(6) Uani 1 1 d .
N1 N -0.1503(4) 0.27880(6) 0.81741(14) 0.0183(3) Uani 1 1 d .
H1 H -0.193(6) 0.2709(9) 0.892(2) 0.022 Uiso 1 1 d .
O1 O -0.2405(4) 0.24756(6) 0.59366(12) 0.0302(3) Uani 1 1 d .
C1 C 0.1992(4) 0.44307(7) 0.78512(16) 0.0170(3) Uani 1 1 d .
C2 C 0.0814(4) 0.42586(7) 0.90380(16) 0.0184(3) Uani 1 1 d .
H2 H 0.0786 0.4514 0.9788 0.022 Uiso 1 1 calc R
C3 C -0.0321(4) 0.37107(7) 0.91180(15) 0.0178(3) Uani 1 1 d .
H3 H -0.1147 0.3589 0.9924 0.021 Uiso 1 1 calc R
C4 C -0.0257(4) 0.33361(6) 0.80184(15) 0.0154(3) Uani 1 1 d .
C5 C 0.1021(4) 0.35153(7) 0.68529(16) 0.0170(3) Uani 1 1 d .
H5 H 0.1131 0.3256 0.6119 0.020 Uiso 1 1 calc R
C6 C 0.2141(4) 0.40670(7) 0.67405(16) 0.0164(3) Uani 1 1 d .
C7 C 0.3379(5) 0.42540(7) 0.54466(17) 0.0219(3) Uani 1 1 d .
H7A H 0.1743 0.4513 0.4918 0.033 Uiso 1 1 calc R
H7B H 0.3661 0.3924 0.4871 0.033 Uiso 1 1 calc R
H7C H 0.5542 0.4447 0.5706 0.033 Uiso 1 1 calc R
C8 C -0.2554(5) 0.24043(7) 0.71704(16) 0.0196(3) Uani 1 1 d .
C9 C -0.3933(5) 0.18662(7) 0.76770(19) 0.0255(4) Uani 1 1 d .
H9A H -0.5881 0.1742 0.7001 0.038 Uiso 1 1 calc R
H9B H -0.4619 0.1934 0.8579 0.038 Uiso 1 1 calc R
H9C H -0.2194 0.1574 0.7780 0.038 Uiso 1 1 calc R

loop_
_atom_site_aniso_label
_atom_site_aniso_U_11
_atom_site_aniso_U_22
_atom_site_aniso_U_33
_atom_site_aniso_U_23
_atom_site_aniso_U_13
_atom_site_aniso_U_12
Br1 0.02175(10) 0.01582(8) 0.02515(9) -0.00018(6) 0.00058(6) -0.00249(6)
N1 0.0282(7) 0.0149(6) 0.0115(5) 0.0006(4) 0.0033(5) -0.0003(5)
O1 0.0522(9) 0.0239(6) 0.0161(5) -0.0055(5) 0.0104(6) -0.0091(6)
C1 0.0151(7) 0.0144(6) 0.0198(7) 0.0004(5) -0.0012(5) 0.0015(6)
C2 0.0215(8) 0.0164(7) 0.0160(6) -0.0032(5) -0.0004(6) 0.0018(6)
C3 0.0226(8) 0.0173(7) 0.0129(6) -0.0011(5) 0.0013(6) 0.0016(6)
C4 0.0185(7) 0.0134(6) 0.0131(6) 0.0002(5) -0.0007(5) 0.0017(5)
C5 0.0213(7) 0.0161(7) 0.0129(6) -0.0005(5) 0.0012(5) 0.0018(6)
C6 0.0154(7) 0.0167(7) 0.0161(6) 0.0013(5) 0.0002(5) 0.0026(5)
C7 0.0253(8) 0.0203(7) 0.0208(7) 0.0017(6) 0.0062(6) 0.0002(6)
C8 0.0256(8) 0.0151(7) 0.0177(7) -0.0014(5) 0.0030(6) 0.0014(6)
C9 0.0343(10) 0.0186(7) 0.0237(8) -0.0014(6) 0.0055(7) -0.0052(7)

loop_
_atom_type_symbol
_atom_type_description
_atom_type_scat_dispersion_real
_atom_type_scat_dispersion_imag
_atom_type_scat_source
C C 0.0033 0.0016 'International Tables Vol C Tables 4.2.6.8 and 6.1.1.4'
H H 0.0000 0.0000 'International Tables Vol C Tables 4.2.6.8 and 6.1.1.4'
N N 0.0061 0.0033 'International Tables Vol C Tables 4.2.6.8 and 6.1.1.4'
O O 0.0106 0.0060 'International Tables Vol C Tables 4.2.6.8 and 6.1.1.4'
Br Br -0.2901 2.4595 'International Tables Vol C Tables 4.2.6.8 and 6.1.1.4'

loop_
_geom_angle_atom_site_label_1
_geom_angle_atom_site_label_2
_geom_angle_atom_site_label_3
_geom_angle
C8 N1 C4 128.03(14)
C8 N1 H1 114.4(16)
C4 N1 H1 116.7(16)
C2 C1 C6 122.24(15)
C2 C1 Br1 117.72(12)
C6 C1 Br1 120.05(12)
C3 C2 C1 119.22(14)
C3 C2 H2 120.4
C1 C2 H2 120.4
C2 C3 C4 120.23(15)
C2 C3 H3 119.9
C4 C3 H3 119.9
C5 C4 C3 119.39(14)
C5 C4 N1 123.93(14)
C3 C4 N1 116.68(14)
C4 C5 C6 121.43(14)
C4 C5 H5 119.3
C6 C5 H5 119.3
C1 C6 C5 117.45(15)
C1 C6 C7 122.35(15)
C5 C6 C7 120.19(14)
C6 C7 H7A 109.5
C6 C7 H7B 109.5
H7A C7 H7B 109.5
C6 C7 H7C 109.5
H7A C7 H7C 109.5
H7B C7 H7C 109.5
O1 C8 N1 123.72(16)
O1 C8 C9 121.42(15)
N1 C8 C9 114.86(14)
C8 C9 H9A 109.5
C8 C9 H9B 109.5
H9A C9 H9B 109.5
C8 C9 H9C 109.5
H9A C9 H9C 109.5
H9B C9 H9C 109.5

loop_
_geom_bond_atom_site_label_1
_geom_bond_atom_site_label_2
_geom_bond_distance
Br1 C1 1.9047(16)
N1 C8 1.349(2)
N1 C4 1.411(2)
N1 H1 0.80(2)
O1 C8 1.2258(19)
C1 C2 1.386(2)
C1 C6 1.393(2)
C2 C3 1.384(2)
C2 H2 0.9500
C3 C4 1.396(2)
C3 H3 0.9500
C4 C5 1.393(2)
C5 C6 1.395(2)
C5 H5 0.9500
C6 C7 1.502(2)
C7 H7A 0.9800
C7 H7B 0.9800
C7 H7C 0.9800
C8 C9 1.509(2)
C9 H9A 0.9800
C9 H9B 0.9800
C9 H9C 0.9800

loop_
_geom_torsion_atom_site_label_1
_geom_torsion_atom_site_label_2
_geom_torsion_atom_site_label_3
_geom_torsion_atom_site_label_4
_geom_torsion
C6 C1 C2 C3 -1.4(2)
Br1 C1 C2 C3 178.67(12)
C1 C2 C3 C4 0.4(2)
C2 C3 C4 C5 1.3(2)
C2 C3 C4 N1 -179.13(15)
C8 N1 C4 C5 -19.8(3)
C8 N1 C4 C3 160.57(17)
C3 C4 C5 C6 -2.1(2)
N1 C4 C5 C6 178.36(15)
C2 C1 C6 C5 0.6(2)
Br1 C1 C6 C5 -179.44(12)
C2 C1 C6 C7 179.30(15)
Br1 C1 C6 C7 -0.7(2)
C4 C5 C6 C1 1.1(2)
C4 C5 C6 C7 -177.60(15)
C4 N1 C8 O1 3.8(3)
C4 N1 C8 C9 -176.66(16)
